data_4083842
loop_
_publ_author_name
'Teng, Qiaoqiao'
'Upmann, Daniel'
'Ng Wijaya, Sheena Ai Zi'
'Huynh, Han Vinh'

_publ_section_title
;
 Bis(functionalized NHC) Palladium(II) Complexes via a Postmodification
 Approach
;
_journal_name_full Organometallics
_journal_page_first 140630123629004
_journal_paper_doi 10.1021/om500274c
_journal_year 2014
_chemical_formula_sum 'C38 H34 N8 Pd S4'
_chemical_formula_weight 837.37
_chemical_name_systematic
; 
 ? 
;
_space_group_IT_number 14
_symmetry_cell_setting monoclinic
_symmetry_space_group_name_Hall '-P 2yn'
_symmetry_space_group_name_H-M 'P 1 21/n 1'
_atom_sites_solution_hydrogens geom
_atom_sites_solution_primary direct
_atom_sites_solution_secondary difmap
_audit_creation_method SHELXL-97
_cell_angle_alpha 90.00
_cell_angle_beta 103.262(2)
_cell_angle_gamma 90.00
_cell_formula_units_Z 2
_cell_length_a 10.9426(8)
_cell_length_b 9.6095(7)
_cell_length_c 18.7276(14)
_cell_measurement_reflns_used 3204
_cell_measurement_temperature 223(2)
_cell_measurement_theta_max 25.31
_cell_measurement_theta_min 2.40
_cell_volume 1916.7(2)
_computing_cell_refinement 'Bruker SMART'
_computing_data_collection 'Bruker SMART'
_computing_data_reduction 'Bruker SAINT'
_computing_molecular_graphics 'Bruker SHELXTL'
_computing_publication_material 'Bruker SHELXTL'
_computing_structure_refinement 'SHELXL-97 (Sheldrick, 1997)'
_computing_structure_solution 'SHELXS-97 (Sheldrick, 1990)'
_diffrn_ambient_temperature 223(2)
_diffrn_measured_fraction_theta_full 0.997
_diffrn_measured_fraction_theta_max 0.997
_diffrn_measurement_device_type 'CCD area detector'
_diffrn_measurement_method 'phi and omega scans'
_diffrn_radiation_monochromator graphite
_diffrn_radiation_source 'fine-focus sealed tube'
_diffrn_radiation_type MoK\a
_diffrn_radiation_wavelength 0.71073
_diffrn_reflns_av_R_equivalents 0.0380
_diffrn_reflns_av_sigmaI/netI 0.0447
_diffrn_reflns_limit_h_max 14
_diffrn_reflns_limit_h_min -9
_diffrn_reflns_limit_k_max 12
_diffrn_reflns_limit_k_min -12
_diffrn_reflns_limit_l_max 24
_diffrn_reflns_limit_l_min -24
_diffrn_reflns_number 13088
_diffrn_reflns_theta_full 27.50
_diffrn_reflns_theta_max 27.50
_diffrn_reflns_theta_min 1.98
_exptl_absorpt_coefficient_mu 0.741
_exptl_absorpt_correction_T_max 0.9033
_exptl_absorpt_correction_T_min 0.6903
_exptl_absorpt_correction_type multi-scan
_exptl_absorpt_process_details 'Sadabs, (Sheldrick 2001)'
_exptl_crystal_colour YELLOW
_exptl_crystal_density_diffrn 1.451
_exptl_crystal_density_meas ?
_exptl_crystal_density_method 'not measured'
_exptl_crystal_description BLOCK
_exptl_crystal_F_000 856
_exptl_crystal_size_max 0.54
_exptl_crystal_size_mid 0.34
_exptl_crystal_size_min 0.14
_refine_diff_density_max 1.127
_refine_diff_density_min -0.674
_refine_diff_density_rms 0.099
_refine_ls_extinction_method none
_refine_ls_goodness_of_fit_ref 1.130
_refine_ls_hydrogen_treatment constr
_refine_ls_matrix_type full
_refine_ls_number_parameters 232
_refine_ls_number_reflns 4383
_refine_ls_number_restraints 0
_refine_ls_restrained_S_all 1.130
_refine_ls_R_factor_all 0.0694
_refine_ls_R_factor_gt 0.0564
_refine_ls_shift/su_max 0.001
_refine_ls_shift/su_mean 0.000
_refine_ls_structure_factor_coef Fsqd
_refine_ls_weighting_details 'calc w=1/[\s^2^(Fo^2^)+(0.0590P)^2^+1.8977P] where P=(Fo^2^+2Fc^2^)/3'
_refine_ls_weighting_scheme calc
_refine_ls_wR_factor_gt 0.1302
_refine_ls_wR_factor_ref 0.1367
_reflns_number_gt 3605
_reflns_number_total 4383
_reflns_threshold_expression >2sigma(I)
_cod_data_source_file om500274c_si_002.cif
_cod_data_source_block a481
_cod_depositor_comments
;
The following automatic conversions were performed:

'_symmetry_cell_setting' value 'Monoclinic' changed to 'monoclinic'
according to
/usr/data/users/saulius/crontab/automatic-downloads/rss-feeds/ACS/lib/dictionaries/cif_core.dic
dictionary named 'cif_core.dic' version 2.4.2 from
2011-04-26.

'_exptl_absorpt_correction_type' value 'Multi-scan'
changed to 'multi-scan' according to
/usr/data/users/saulius/crontab/automatic-downloads/rss-feeds/ACS/lib/dictionaries/cif_core.dic
dictionary named 'cif_core.dic' version 2.4.2 from 2011-04-26.

Automatic conversion script
Id: cif_fix_values 2281 2013-09-26 08:29:07Z andrius 

The following automatic conversions were performed:

'_exptl_crystal_density_meas' value 'Not Measured' was changed to '?'
- the value is perceived as not measured.

Automatic conversion script
Id: cif_fix_values 3008 2015-01-20 13:52:24Z robertas 
;
_cod_original_sg_symbol_H-M P2(1)/n
_cod_database_code 4083842

loop_
_symmetry_equiv_pos_as_xyz
'x, y, z'
'-x+1/2, y+1/2, -z+1/2'
'-x, -y, -z'
'x-1/2, -y-1/2, z-1/2'

loop_
_atom_site_label
_atom_site_type_symbol
_atom_site_fract_x
_atom_site_fract_y
_atom_site_fract_z
_atom_site_U_iso_or_equiv
_atom_site_adp_type
_atom_site_occupancy
_atom_site_symmetry_multiplicity
_atom_site_calc_flag
_atom_site_refinement_flags
Pd1 Pd 1.0000 0.5000 1.0000 0.03172(14) Uani 1 2 d S
S1 S 1.17433(10) 0.40213(12) 1.07843(6) 0.0515(3) Uani 1 1 d .
S2 S 1.02314(16) 0.24045(15) 0.76440(9) 0.0784(5) Uani 1 1 d .
N1 N 0.8197(3) 0.3328(3) 1.06671(16) 0.0359(7) Uani 1 1 d .
N2 N 0.8675(3) 0.2226(3) 0.97585(16) 0.0370(7) Uani 1 1 d .
N3 N 1.0855(4) 0.1737(4) 1.1465(2) 0.0676(12) Uani 1 1 d .
N4 N 0.9247(6) 0.4977(6) 0.7141(4) 0.0935(18) Uani 1 1 d .
C1 C 0.8872(3) 0.3419(4) 1.01483(18) 0.0335(8) Uani 1 1 d .
C2 C 0.7579(4) 0.2046(4) 1.0621(2) 0.0400(9) Uani 1 1 d .
C3 C 0.6823(5) 0.1453(5) 1.1036(3) 0.0559(12) Uani 1 1 d .
H3 H 0.6605 0.1931 1.1427 0.067 Uiso 1 1 calc R
C4 C 0.6404(6) 0.0120(5) 1.0845(3) 0.0738(17) Uani 1 1 d .
H4 H 0.5895 -0.0327 1.1117 0.089 Uiso 1 1 calc R
C5 C 0.6714(6) -0.0580(6) 1.0260(3) 0.0713(16) Uani 1 1 d .
H5 H 0.6406 -0.1486 1.0148 0.086 Uiso 1 1 calc R
C6 C 0.7456(5) 0.0010(4) 0.9843(3) 0.0576(12) Uani 1 1 d .
H6 H 0.7661 -0.0466 0.9448 0.069 Uiso 1 1 calc R
C7 C 0.7887(4) 0.1345(4) 1.0037(2) 0.0385(8) Uani 1 1 d .
C8 C 0.8347(4) 0.4285(4) 1.1289(2) 0.0420(9) Uani 1 1 d .
H8A H 0.8976 0.4985 1.1245 0.050 Uiso 1 1 calc R
H8B H 0.8677 0.3760 1.1741 0.050 Uiso 1 1 calc R
C9 C 0.7170(4) 0.5027(4) 1.1366(3) 0.0493(10) Uani 1 1 d .
C10 C 0.7007(6) 0.5260(6) 1.2074(3) 0.0686(15) Uani 1 1 d .
H10 H 0.7585 0.4895 1.2481 0.082 Uiso 1 1 calc R
C11 C 0.5988(7) 0.6034(7) 1.2174(5) 0.095(2) Uani 1 1 d .
H11 H 0.5885 0.6198 1.2652 0.115 Uiso 1 1 calc R
C12 C 0.5146(7) 0.6552(7) 1.1596(6) 0.108(3) Uani 1 1 d .
H12 H 0.4460 0.7073 1.1674 0.130 Uiso 1 1 calc R
C13 C 0.5279(6) 0.6327(6) 1.0900(5) 0.096(2) Uani 1 1 d .
H13 H 0.4681 0.6682 1.0498 0.115 Uiso 1 1 calc R
C14 C 0.6320(5) 0.5557(6) 1.0780(3) 0.0690(14) Uani 1 1 d .
H14 H 0.6423 0.5412 1.0301 0.083 Uiso 1 1 calc R
C15 C 0.9246(4) 0.1870(4) 0.9149(2) 0.0428(9) Uani 1 1 d .
H15A H 0.9524 0.0898 0.9197 0.051 Uiso 1 1 calc R
H15B H 0.9987 0.2457 0.9171 0.051 Uiso 1 1 calc R
C16 C 0.8338(4) 0.2070(5) 0.8414(2) 0.0498(10) Uani 1 1 d .
H16A H 0.8162 0.3065 0.8333 0.060 Uiso 1 1 calc R
H16B H 0.7545 0.1602 0.8421 0.060 Uiso 1 1 calc R
C17 C 0.8849(6) 0.1495(5) 0.7784(2) 0.0669(14) Uani 1 1 d .
H17A H 0.8190 0.1550 0.7331 0.080 Uiso 1 1 calc R
H17B H 0.9059 0.0511 0.7878 0.080 Uiso 1 1 calc R
C18 C 0.9581(5) 0.3864(6) 0.7345(3) 0.0603(12) Uani 1 1 d .
C19 C 1.1187(4) 0.2667(4) 1.1180(2) 0.0455(10) Uani 1 1 d .

loop_
_atom_site_aniso_label
_atom_site_aniso_U_11
_atom_site_aniso_U_22
_atom_site_aniso_U_33
_atom_site_aniso_U_23
_atom_site_aniso_U_13
_atom_site_aniso_U_12
Pd1 0.0401(2) 0.0290(2) 0.0292(2) -0.00147(15) 0.01442(16) -0.00369(17)
S1 0.0463(6) 0.0513(6) 0.0549(6) 0.0163(5) 0.0077(5) -0.0032(5)
S2 0.1046(12) 0.0686(9) 0.0824(9) 0.0134(7) 0.0637(9) 0.0142(8)
N1 0.0432(17) 0.0362(16) 0.0326(15) -0.0049(12) 0.0175(13) -0.0037(14)
N2 0.0482(18) 0.0338(16) 0.0342(15) -0.0054(13) 0.0205(14) -0.0062(14)
N3 0.078(3) 0.053(2) 0.076(3) 0.023(2) 0.026(2) 0.008(2)
N4 0.094(4) 0.081(4) 0.100(4) 0.026(3) 0.011(3) -0.002(3)
C1 0.042(2) 0.0323(18) 0.0282(16) 0.0003(14) 0.0127(15) 0.0004(15)
C2 0.050(2) 0.036(2) 0.0373(19) -0.0004(15) 0.0188(17) -0.0055(17)
C3 0.071(3) 0.055(3) 0.053(2) -0.005(2) 0.037(2) -0.017(2)
C4 0.092(4) 0.070(4) 0.075(4) 0.000(3) 0.050(3) -0.032(3)
C5 0.101(4) 0.048(3) 0.078(3) -0.011(3) 0.048(3) -0.033(3)
C6 0.079(3) 0.047(3) 0.055(3) -0.015(2) 0.033(2) -0.019(2)
C7 0.045(2) 0.0352(19) 0.0392(19) -0.0025(15) 0.0176(17) -0.0080(16)
C8 0.053(2) 0.042(2) 0.0360(19) -0.0110(16) 0.0195(18) -0.0043(18)
C9 0.057(3) 0.038(2) 0.063(3) -0.011(2) 0.034(2) -0.014(2)
C10 0.076(3) 0.071(3) 0.073(3) -0.030(3) 0.047(3) -0.025(3)
C11 0.094(5) 0.085(5) 0.134(6) -0.060(4) 0.082(5) -0.033(4)
C12 0.073(4) 0.065(4) 0.212(10) -0.056(5) 0.084(6) -0.013(3)
C13 0.073(4) 0.056(3) 0.162(7) 0.011(4) 0.032(4) 0.013(3)
C14 0.065(3) 0.060(3) 0.088(4) 0.010(3) 0.030(3) 0.006(3)
C15 0.052(2) 0.040(2) 0.042(2) -0.0094(17) 0.0228(19) -0.0080(18)
C16 0.061(3) 0.049(2) 0.043(2) 0.0016(19) 0.019(2) -0.004(2)
C17 0.113(4) 0.053(3) 0.039(2) -0.005(2) 0.024(3) -0.009(3)
C18 0.069(3) 0.069(3) 0.047(3) -0.001(2) 0.023(2) -0.003(3)
C19 0.051(2) 0.040(2) 0.047(2) 0.0044(18) 0.0128(19) 0.0084(19)

loop_
_atom_type_symbol
_atom_type_description
_atom_type_scat_dispersion_real
_atom_type_scat_dispersion_imag
_atom_type_scat_source
C C 0.0033 0.0016 'International Tables Vol C Tables 4.2.6.8 and 6.1.1.4'
H H 0.0000 0.0000 'International Tables Vol C Tables 4.2.6.8 and 6.1.1.4'
N N 0.0061 0.0033 'International Tables Vol C Tables 4.2.6.8 and 6.1.1.4'
S S 0.1246 0.1234 'International Tables Vol C Tables 4.2.6.8 and 6.1.1.4'
Pd Pd -0.9988 1.0072 'International Tables Vol C Tables 4.2.6.8 and 6.1.1.4'

loop_
_geom_angle_atom_site_label_1
_geom_angle_atom_site_label_2
_geom_angle_atom_site_label_3
_geom_angle
_geom_angle_site_symmetry_1
_geom_angle_site_symmetry_3
C1 Pd1 C1 180.00(13) . 3_767
C1 Pd1 S1 92.73(11) . .
C1 Pd1 S1 87.27(11) 3_767 .
C1 Pd1 S1 87.27(11) . 3_767
C1 Pd1 S1 92.73(11) 3_767 3_767
S1 Pd1 S1 180.0 . 3_767
C19 S1 Pd1 105.33(15) . .
C18 S2 C17 98.8(3) . .
C1 N1 C2 110.5(3) . .
C1 N1 C8 123.5(3) . .
C2 N1 C8 124.5(3) . .
C1 N2 C7 110.5(3) . .
C1 N2 C15 125.2(3) . .
C7 N2 C15 124.3(3) . .
N2 C1 N1 106.7(3) . .
N2 C1 Pd1 126.4(2) . .
N1 C1 Pd1 126.9(3) . .
C3 C2 C7 121.8(4) . .
C3 C2 N1 132.3(4) . .
C7 C2 N1 105.9(3) . .
C4 C3 C2 116.3(4) . .
C3 C4 C5 121.8(4) . .
C6 C5 C4 122.1(5) . .
C5 C6 C7 116.4(4) . .
C6 C7 C2 121.6(4) . .
C6 C7 N2 131.9(4) . .
C2 C7 N2 106.5(3) . .
N1 C8 C9 115.5(4) . .
C14 C9 C10 119.5(5) . .
C14 C9 C8 122.7(4) . .
C10 C9 C8 117.7(5) . .
C11 C10 C9 119.8(7) . .
C12 C11 C10 120.8(6) . .
C11 C12 C13 120.5(6) . .
C12 C13 C14 120.0(7) . .
C9 C14 C13 119.5(6) . .
N2 C15 C16 111.8(3) . .
C15 C16 C17 112.2(4) . .
C16 C17 S2 113.8(3) . .
N4 C18 S2 172.4(6) . .
N3 C19 S1 177.3(4) . .

loop_
_geom_bond_atom_site_label_1
_geom_bond_atom_site_label_2
_geom_bond_distance
_geom_bond_site_symmetry_2
Pd1 C1 2.016(4) .
Pd1 C1 2.016(4) 3_767
Pd1 S1 2.3229(11) .
Pd1 S1 2.3229(11) 3_767
S1 C19 1.680(4) .
S2 C18 1.614(6) .
S2 C17 1.817(6) .
N1 C1 1.352(4) .
N1 C2 1.399(5) .
N1 C8 1.464(4) .
N2 C1 1.350(4) .
N2 C7 1.392(5) .
N2 C15 1.463(4) .
N3 C19 1.141(6) .
N4 C18 1.166(6) .
C2 C3 1.381(5) .
C2 C7 1.390(5) .
C3 C4 1.379(7) .
C4 C5 1.392(7) .
C5 C6 1.371(6) .
C6 C7 1.387(5) .
C8 C9 1.508(6) .
C9 C14 1.363(7) .
C9 C10 1.395(6) .
C10 C11 1.388(9) .
C11 C12 1.345(11) .
C12 C13 1.363(12) .
C13 C14 1.419(8) .
C15 C16 1.514(6) .
C16 C17 1.521(6) .
